data_7062126
loop_
_publ_author_name
'Mast, Nicolas'
'Erb, William'
'Nauton, Lionel'
'Moreau, Pascale'
'Mongin, Olivier'
'Roisnel, Thierry'
'Macaigne, Margaux'
'Robert, Thomas'
'Bach, St\'ephane'
'Picot, Laurent'
'Thi\'ery, Val\'erie'
'Hurvois, Jean-Pierre'
'Mongin, Florence'

_publ_section_title
;
 From benzofuro-, benzothieno- and 10-methylindolo-[2,3-b]-fused
 benzothiopyrano[4,3,2-de]quinolines to the corresponding
 benzothiopyrano[4,3,2-de]1,8-naphthyridines: synthesis and properties of
 these hexacyclic heteroaromatic compounds
;
_journal_issue 1
_journal_name_full 'New Journal of Chemistry'
_journal_page_first 258
_journal_page_last 283
_journal_paper_doi 10.1039/D2NJ04567B
_journal_volume 47
_journal_year 2023
_chemical_absolute_configuration rm/ad/rmad/syn/unk/.
_chemical_compound_source 'synthesis as described'
_chemical_formula_moiety 'C12 H7 Br Cl N O'
_chemical_formula_sum 'C12 H7 Br Cl N O'
_chemical_formula_weight 296.55
_space_group_crystal_system orthorhombic
_space_group_IT_number 33
_space_group_name_Hall 'P 2c -2n'
_space_group_name_H-M_alt 'P n a 21'
_atom_sites_solution_hydrogens geom
_atom_sites_solution_primary dual
_atom_sites_solution_secondary difmap
_audit_update_record
;
2022-09-01 deposited with the CCDC.	2022-11-28 downloaded from the CCDC.
;
_cell_angle_alpha 90
_cell_angle_beta 90
_cell_angle_gamma 90
_cell_formula_units_Z 8
_cell_length_a 13.664(2)
_cell_length_b 8.7402(15)
_cell_length_c 18.815(4)
_cell_measurement_reflns_used 4999
_cell_measurement_temperature 150(2)
_cell_measurement_theta_max 25.5483
_cell_measurement_theta_min 2.5695
_cell_measurement_wavelength 0.710730
_cell_volume 2247.0(7)
_computing_cell_refinement 'APEX3 (Bruker, 2015)'
_computing_data_collection 'Bruker APEX3 (Bruker, 2015)'
_computing_data_reduction 'SAINT (Bruker, 2014)'
_computing_molecular_graphics
;
   'SXGRAPH (L. Farrugia, 1999), Mercury (CSD, 2020)'
;
_computing_publication_material 'CRYSCALC (T. Roisnel, local program, 2021)'
_computing_structure_refinement 'SHELXL-2018_3 (Sheldrick, 2018)'
_computing_structure_solution 'SHELXT 2018_2 (Sheldrick, 2018)'
_diffrn_ambient_temperature 150(2)
_diffrn_detector CMOS-PHOTON70
_diffrn_measured_fraction_theta_full 1.000
_diffrn_measured_fraction_theta_max 1.000
_diffrn_measurement_device_type 'D8 VENTURE Bruker AXS'
_diffrn_measurement_method 'rotation images'
_diffrn_orient_matrix_UB_11 -0.0268156
_diffrn_orient_matrix_UB_12 0.0227229
_diffrn_orient_matrix_UB_13 0.0489623
_diffrn_orient_matrix_UB_21 -0.1033338
_diffrn_orient_matrix_UB_22 0.0205708
_diffrn_orient_matrix_UB_23 -0.0172472
_diffrn_orient_matrix_UB_31 -0.0411543
_diffrn_orient_matrix_UB_32 -0.0664569
_diffrn_orient_matrix_UB_33 0.0114025
_diffrn_radiation_monochromator 'multilayer monochromator'
_diffrn_radiation_probe x-ray
_diffrn_radiation_source 'Incoatec microfocus sealed tube'
_diffrn_radiation_type MoK\a
_diffrn_radiation_wavelength 0.71073
_diffrn_reflns_av_R_equivalents 0.0684
_diffrn_reflns_av_unetI/netI 0.0730
_diffrn_reflns_limit_h_max 17
_diffrn_reflns_limit_h_min -17
_diffrn_reflns_limit_k_max 11
_diffrn_reflns_limit_k_min -10
_diffrn_reflns_limit_l_max 24
_diffrn_reflns_limit_l_min -20
_diffrn_reflns_number 16394
_diffrn_reflns_theta_full 25.242
_diffrn_reflns_theta_max 27.500
_diffrn_reflns_theta_min 2.165
_diffrn_source_current 1.00
_diffrn_source_power 50.0
_diffrn_source_voltage 50.00
_exptl_absorpt_coefficient_mu 3.871
_exptl_absorpt_correction_T_max 0.793
_exptl_absorpt_correction_T_min 0.525
_exptl_absorpt_correction_type multi-scan
_exptl_absorpt_process_details
;
  [Sheldrick, G.M. (2014). SADABS Bruker AXS Inc., Madison, Wisconsin, USA]
;
_exptl_crystal_colour colourless
_exptl_crystal_density_diffrn 1.753
_exptl_crystal_description prism
_exptl_crystal_F_000 1168
_exptl_crystal_size_max 0.350
_exptl_crystal_size_mid 0.260
_exptl_crystal_size_min 0.060
_refine_diff_density_max 0.810
_refine_diff_density_min -0.489
_refine_diff_density_rms 0.159
_refine_ls_abs_structure_details
;
Refined as an inversion twin.
;
_refine_ls_abs_structure_Flack -0.03(4)
_refine_ls_extinction_coef 0.0116(18)
_refine_ls_extinction_method 'SHELXL-2018_3 (Sheldrick 2018)'
_refine_ls_goodness_of_fit_ref 1.047
_refine_ls_hydrogen_treatment constr
_refine_ls_matrix_type full
_refine_ls_number_parameters 293
_refine_ls_number_reflns 4810
_refine_ls_number_restraints 1
_refine_ls_restrained_S_all 1.047
_refine_ls_R_factor_all 0.0893
_refine_ls_R_factor_gt 0.0564
_refine_ls_shift/su_max 0.031
_refine_ls_shift/su_mean 0.005
_refine_ls_structure_factor_coef Fsqd
_refine_ls_weighting_details 'w=1/[\s^2^(Fo^2^)+(0.1105P)^2^] where P=(Fo^2^+2Fc^2^)/3'
_refine_ls_weighting_scheme calc
_refine_ls_wR_factor_gt 0.1482
_refine_ls_wR_factor_ref 0.1784
_reflns_Friedel_coverage 0.808
_reflns_Friedel_fraction_full 0.878
_reflns_Friedel_fraction_max 0.858
_reflns_number_gt 3506
_reflns_number_total 4810
_reflns_threshold_expression >2sigma(I)
_cod_data_source_file d2nj04567b2.cif
_cod_data_source_block NM215F2_2
_cod_depositor_comments 'Adding full bibliography for 7062120--7062126.cif.'
_cod_database_code 7062126

loop_
_space_group_symop_operation_xyz
'x, y, z'
'-x, -y, z+1/2'
'x+1/2, -y+1/2, z'
'-x+1/2, y+1/2, z+1/2'

loop_
_atom_site_label
_atom_site_type_symbol
_atom_site_fract_x
_atom_site_fract_y
_atom_site_fract_z
_atom_site_U_iso_or_equiv
_atom_site_adp_type
_atom_site_occupancy
_atom_site_site_symmetry_order
_atom_site_calc_flag
_atom_site_refinement_flags_posn
_atom_site_refinement_flags_adp
_atom_site_refinement_flags_occupancy
_atom_site_disorder_assembly
_atom_site_disorder_group
Br1 Br 0.62087(10) 0.59510(15) 0.25131(7) 0.0570(5) Uani 0.714(5) 1 d . . P A .
Cl1 Cl 0.62087(10) 0.59510(15) 0.25131(7) 0.0570(5) Uani 0.286(5) 1 d . . P A .
Cl11 Cl 0.34894(11) 0.62220(19) 0.35232(16) 0.0535(7) Uani 0.714(5) 1 d . . P A .
Br11 Br 0.34894(11) 0.62220(19) 0.35232(16) 0.0535(7) Uani 0.286(5) 1 d . . P A .
C1 C 0.6871(6) 0.4649(11) 0.3133(5) 0.039(2) Uani 1 1 d . . . . .
C2 C 0.7740(7) 0.4049(11) 0.2887(6) 0.048(2) Uani 0.714(5) 1 d . . P A 1
H2 H 0.799638 0.432135 0.243477 0.058 Uiso 0.714(5) 1 calc R U P A 1
N2 N 0.7740(7) 0.4049(11) 0.2887(6) 0.048(2) Uani 0.286(5) 1 d . . P A 2
C3 C 0.8230(6) 0.3015(12) 0.3335(6) 0.046(3) Uani 1 1 d . . . . .
H3 H 0.884907 0.262699 0.319305 0.055 Uiso 1 1 calc R U . A 1
C4 C 0.7843(8) 0.2551(12) 0.3967(9) 0.049(3) Uani 1 1 d . . . . .
H4 H 0.817202 0.181391 0.425153 0.059 Uiso 1 1 calc R U . . .
C5 C 0.6963(6) 0.3173(10) 0.4187(6) 0.039(2) Uani 1 1 d . . . . .
H5 H 0.668651 0.285855 0.462695 0.047 Uiso 1 1 calc R U . . .
C6 C 0.6478(6) 0.4255(9) 0.3775(5) 0.0335(19) Uani 1 1 d . . . . .
C7 C 0.5525(5) 0.4865(10) 0.4068(5) 0.0329(19) Uani 1 1 d . . . . .
O8 O 0.4938(4) 0.3982(7) 0.4333(4) 0.0449(17) Uani 1 1 d . . . . .
C9 C 0.5380(6) 0.6558(10) 0.4070(5) 0.0339(19) Uani 1 1 d . . . . .
C10 C 0.4491(7) 0.7265(11) 0.3908(8) 0.040(2) Uani 1 1 d . . . . .
N11 N 0.4346(7) 0.8783(9) 0.3969(6) 0.045(2) Uani 0.714(5) 1 d . . P A 1
C11 C 0.4346(7) 0.8783(9) 0.3969(6) 0.045(2) Uani 0.286(5) 1 d . . P A 2
H11 H 0.373337 0.922815 0.385007 0.054 Uiso 0.286(5) 1 calc R U P A 2
C12 C 0.5102(9) 0.9662(12) 0.4205(6) 0.051(3) Uani 1 1 d . . . . .
H12 H 0.500557 1.073228 0.425954 0.062 Uiso 1 1 calc R U . A 1
C13 C 0.6002(9) 0.9044(12) 0.4367(7) 0.050(3) Uani 1 1 d . . . . .
H13 H 0.652278 0.968463 0.451881 0.060 Uiso 1 1 calc R U . . .
C14 C 0.6139(7) 0.7486(11) 0.4306(9) 0.044(3) Uani 1 1 d . . . . .
H14 H 0.675331 0.704762 0.442566 0.053 Uiso 1 1 calc R U . . .
Br2 Br 0.88255(9) 0.59907(14) 0.75011(7) 0.0533(5) Uani 0.681(6) 1 d . . P B .
Cl2 Cl 0.88255(9) 0.59907(14) 0.75011(7) 0.0533(5) Uani 0.319(6) 1 d . . P B .
Cl12 Cl 0.60512(11) 0.6359(2) 0.64901(15) 0.0543(7) Uani 0.681(6) 1 d . . P B .
Br12 Br 0.60512(11) 0.6359(2) 0.64901(15) 0.0543(7) Uani 0.319(6) 1 d . . P B .
C21 C 0.9458(7) 0.4655(10) 0.6872(5) 0.041(2) Uani 1 1 d . . . . .
C22 C 1.0304(7) 0.4015(11) 0.7116(6) 0.047(2) Uani 0.681(6) 1 d . . P B 1
H22 H 1.056453 0.426860 0.756906 0.056 Uiso 0.681(6) 1 calc R U P B 1
N22 N 1.0304(7) 0.4015(11) 0.7116(6) 0.047(2) Uani 0.319(6) 1 d . . P B 2
C23 C 1.0769(7) 0.2966(12) 0.6666(7) 0.048(3) Uani 1 1 d . . . . .
H23 H 1.138487 0.255103 0.679823 0.057 Uiso 1 1 calc R U . B 1
C24 C 1.0349(8) 0.2534(10) 0.6042(8) 0.043(3) Uani 1 1 d . . . . .
H24 H 1.065822 0.178612 0.575198 0.052 Uiso 1 1 calc R U . . .
C25 C 0.9487(6) 0.3173(10) 0.5832(6) 0.036(2) Uani 1 1 d . . . . .
H25 H 0.919434 0.285155 0.539857 0.044 Uiso 1 1 calc R U . . .
C26 C 0.9033(6) 0.4275(9) 0.6236(5) 0.0325(18) Uani 1 1 d . . . . .
C27 C 0.8082(6) 0.4933(11) 0.5978(5) 0.036(2) Uani 1 1 d . . . . .
O28 O 0.7451(4) 0.4073(7) 0.5758(5) 0.0465(18) Uani 1 1 d . . . . .
C29 C 0.7966(5) 0.6620(10) 0.5943(5) 0.0336(19) Uani 1 1 d . . . . .
C30 C 0.7098(7) 0.7401(11) 0.6112(7) 0.036(2) Uani 1 1 d . . . . .
N31 N 0.6971(6) 0.8909(10) 0.6047(6) 0.049(2) Uani 0.681(6) 1 d . . P B 1
C31 C 0.6971(6) 0.8909(10) 0.6047(6) 0.049(2) Uani 0.319(6) 1 d . . P B 2
H31 H 0.637171 0.938836 0.617170 0.058 Uiso 0.319(6) 1 calc R U P B 2
C32 C 0.7719(8) 0.9699(12) 0.5800(6) 0.047(2) Uani 1 1 d . . . . .
H32 H 0.763769 1.077192 0.574332 0.056 Uiso 1 1 calc R U . B 1
C33 C 0.8601(8) 0.9085(11) 0.5621(7) 0.045(2) Uani 1 1 d . . . . .
H33 H 0.911799 0.970640 0.544524 0.054 Uiso 1 1 calc R U . . .
C34 C 0.8718(6) 0.7499(10) 0.5705(8) 0.038(3) Uani 1 1 d . . . . .
H34 H 0.932793 0.703567 0.559374 0.046 Uiso 1 1 calc R U . . .

loop_
_atom_site_aniso_label
_atom_site_aniso_U_11
_atom_site_aniso_U_22
_atom_site_aniso_U_33
_atom_site_aniso_U_23
_atom_site_aniso_U_13
_atom_site_aniso_U_12
Br1 0.0702(9) 0.0619(9) 0.0390(8) 0.0116(9) 0.0066(6) 0.0273(6)
Cl1 0.0702(9) 0.0619(9) 0.0390(8) 0.0116(9) 0.0066(6) 0.0273(6)
Cl11 0.0348(8) 0.0471(10) 0.0787(16) 0.0081(10) -0.0060(8) -0.0014(6)
Br11 0.0348(8) 0.0471(10) 0.0787(16) 0.0081(10) -0.0060(8) -0.0014(6)
C1 0.031(4) 0.041(5) 0.045(6) -0.003(4) 0.004(4) 0.001(3)
C2 0.036(4) 0.059(6) 0.050(7) -0.012(5) 0.012(4) 0.001(4)
N2 0.036(4) 0.059(6) 0.050(7) -0.012(5) 0.012(4) 0.001(4)
C3 0.029(4) 0.051(6) 0.058(8) -0.013(5) 0.003(4) 0.003(4)
C4 0.038(5) 0.043(7) 0.065(10) -0.011(5) -0.008(6) 0.009(4)
C5 0.037(4) 0.036(5) 0.044(6) 0.000(4) -0.007(4) 0.004(4)
C6 0.024(3) 0.031(4) 0.045(6) -0.003(4) -0.004(4) 0.002(3)
C7 0.024(4) 0.030(4) 0.045(6) -0.001(4) 0.000(3) 0.003(3)
O8 0.032(3) 0.036(3) 0.067(5) 0.004(3) 0.007(3) -0.001(3)
C9 0.031(4) 0.035(4) 0.036(5) 0.001(4) 0.003(3) 0.004(3)
C10 0.031(5) 0.038(5) 0.050(7) 0.004(5) 0.004(4) 0.005(4)
N11 0.047(4) 0.040(4) 0.048(6) 0.005(4) 0.006(4) 0.011(4)
C11 0.047(4) 0.040(4) 0.048(6) 0.005(4) 0.006(4) 0.011(4)
C12 0.077(7) 0.029(5) 0.048(7) -0.002(4) 0.005(5) 0.011(5)
C13 0.071(6) 0.031(5) 0.047(7) -0.003(4) -0.011(6) -0.006(5)
C14 0.042(5) 0.039(6) 0.050(10) -0.001(4) -0.007(5) -0.002(4)
Br2 0.0642(8) 0.0562(8) 0.0395(8) -0.0115(9) -0.0049(6) 0.0195(5)
Cl2 0.0642(8) 0.0562(8) 0.0395(8) -0.0115(9) -0.0049(6) 0.0195(5)
Cl12 0.0345(8) 0.0502(10) 0.0782(15) -0.0086(10) 0.0060(8) 0.0023(6)
Br12 0.0345(8) 0.0502(10) 0.0782(15) -0.0086(10) 0.0060(8) 0.0023(6)
C21 0.049(5) 0.037(5) 0.037(5) 0.002(4) 0.003(4) 0.003(4)
C22 0.042(4) 0.049(5) 0.050(7) 0.005(4) -0.002(4) 0.002(4)
N22 0.042(4) 0.049(5) 0.050(7) 0.005(4) -0.002(4) 0.002(4)
C23 0.037(4) 0.042(5) 0.064(8) 0.010(5) -0.009(5) 0.002(4)
C24 0.043(6) 0.032(6) 0.054(9) 0.007(4) 0.019(5) 0.004(4)
C25 0.030(4) 0.032(5) 0.047(6) -0.004(4) 0.006(4) -0.009(3)
C26 0.029(3) 0.025(4) 0.043(6) 0.001(3) 0.004(4) -0.002(3)
C27 0.034(4) 0.038(5) 0.037(5) -0.001(4) 0.003(3) -0.008(4)
O28 0.030(3) 0.039(3) 0.070(5) -0.014(3) -0.003(3) -0.003(3)
C29 0.026(3) 0.035(4) 0.040(6) -0.005(4) -0.004(3) -0.002(3)
C30 0.035(5) 0.037(5) 0.036(6) -0.005(4) -0.005(4) 0.001(4)
N31 0.047(5) 0.036(5) 0.063(7) 0.001(4) -0.011(5) 0.009(4)
C31 0.047(5) 0.036(5) 0.063(7) 0.001(4) -0.011(5) 0.009(4)
C32 0.060(6) 0.035(5) 0.044(6) 0.007(4) -0.008(5) 0.000(4)
C33 0.054(5) 0.036(5) 0.046(7) 0.004(4) 0.011(5) -0.012(4)
C34 0.039(5) 0.036(5) 0.041(9) -0.003(4) 0.005(4) -0.006(3)

loop_
_atom_type_symbol
_atom_type_description
_atom_type_scat_dispersion_real
_atom_type_scat_dispersion_imag
_atom_type_scat_source
C C 0.0033 0.0016 'International Tables Vol C Tables 4.2.6.8 and 6.1.1.4'
H H 0.0000 0.0000 'International Tables Vol C Tables 4.2.6.8 and 6.1.1.4'
Br Br -0.2901 2.4595 'International Tables Vol C Tables 4.2.6.8 and 6.1.1.4'
Cl Cl 0.1484 0.1585 'International Tables Vol C Tables 4.2.6.8 and 6.1.1.4'
N N 0.0061 0.0033 'International Tables Vol C Tables 4.2.6.8 and 6.1.1.4'
O O 0.0106 0.0060 'International Tables Vol C Tables 4.2.6.8 and 6.1.1.4'

loop_
_geom_angle_atom_site_label_1
_geom_angle_atom_site_label_2
_geom_angle_atom_site_label_3
_geom_angle
_geom_angle_site_symmetry_1
_geom_angle_site_symmetry_3
_geom_angle_publ_flag
C6 C1 N2 122.7(9) . . ?
C6 C1 C2 122.7(9) . . ?
C6 C1 Br1 121.1(6) . . ?
N2 C1 Br1 116.1(8) . . ?
C2 C1 Br1 116.1(8) . . ?
C1 C2 C3 116.9(10) . . ?
C1 C2 H2 121.5 . . ?
C3 C2 H2 121.5 . . ?
C1 N2 C3 116.9(10) . . ?
C4 C3 C2 122.0(9) . . ?
C4 C3 N2 122.0(9) . . ?
C4 C3 H3 119.0 . . ?
C2 C3 H3 119.0 . . ?
C3 C4 C5 118.7(11) . . ?
C3 C4 H4 120.6 . . ?
C5 C4 H4 120.6 . . ?
C4 C5 C6 121.0(11) . . ?
C4 C5 H5 119.5 . . ?
C6 C5 H5 119.5 . . ?
C1 C6 C5 118.5(8) . . ?
C1 C6 C7 124.9(8) . . ?
C5 C6 C7 116.5(9) . . ?
O8 C7 C9 122.6(8) . . ?
O8 C7 C6 119.5(8) . . ?
C9 C7 C6 117.8(7) . . ?
C14 C9 C10 117.4(9) . . ?
C14 C9 C7 118.7(8) . . ?
C10 C9 C7 123.6(8) . . ?
C11 C10 C9 123.1(10) . . ?
N11 C10 C9 123.1(10) . . ?
C11 C10 Br11 114.9(8) . . ?
N11 C10 Br11 114.9(8) . . ?
C9 C10 Br11 121.7(8) . . ?
C10 N11 C12 118.2(9) . . ?
C10 C11 C12 118.2(9) . . ?
C10 C11 H11 120.9 . . ?
C12 C11 H11 120.9 . . ?
C11 C12 C13 121.8(9) . . ?
N11 C12 C13 121.8(9) . . ?
N11 C12 H12 119.1 . . ?
C13 C12 H12 119.1 . . ?
C12 C13 C14 119.4(10) . . ?
C12 C13 H13 120.3 . . ?
C14 C13 H13 120.3 . . ?
C13 C14 C9 120.1(10) . . ?
C13 C14 H14 119.9 . . ?
C9 C14 H14 119.9 . . ?
N22 C21 C26 123.7(9) . . ?
C22 C21 C26 123.7(9) . . ?
N22 C21 Br2 115.7(8) . . ?
C22 C21 Br2 115.7(8) . . ?
C26 C21 Br2 120.5(7) . . ?
C21 C22 C23 116.7(10) . . ?
C21 C22 H22 121.7 . . ?
C23 C22 H22 121.7 . . ?
C21 N22 C23 116.7(10) . . ?
C24 C23 C22 120.9(9) . . ?
C24 C23 N22 120.9(9) . . ?
C24 C23 H23 119.6 . . ?
C22 C23 H23 119.6 . . ?
C25 C24 C23 120.1(11) . . ?
C25 C24 H24 120.0 . . ?
C23 C24 H24 120.0 . . ?
C24 C25 C26 121.1(10) . . ?
C24 C25 H25 119.5 . . ?
C26 C25 H25 119.4 . . ?
C21 C26 C25 117.5(8) . . ?
C21 C26 C27 123.8(8) . . ?
C25 C26 C27 118.7(9) . . ?
O28 C27 C29 121.5(8) . . ?
O28 C27 C26 119.1(8) . . ?
C29 C27 C26 119.2(7) . . ?
C34 C29 C30 116.0(9) . . ?
C34 C29 C27 119.7(7) . . ?
C30 C29 C27 124.3(8) . . ?
C31 C30 C29 124.7(10) . . ?
N31 C30 C29 124.7(10) . . ?
C31 C30 Br12 115.1(8) . . ?
N31 C30 Br12 115.1(8) . . ?
C29 C30 Br12 120.2(7) . . ?
C32 N31 C30 116.7(9) . . ?
C32 C31 C30 116.7(9) . . ?
C32 C31 H31 121.7 . . ?
C30 C31 H31 121.7 . . ?
C31 C32 C33 124.5(9) . . ?
N31 C32 C33 124.5(9) . . ?
N31 C32 H32 117.7 . . ?
C33 C32 H32 117.7 . . ?
C32 C33 C34 117.5(9) . . ?
C32 C33 H33 121.2 . . ?
C34 C33 H33 121.3 . . ?
C29 C34 C33 120.6(9) . . ?
C29 C34 H34 119.7 . . ?
C33 C34 H34 119.7 . . ?

loop_
_geom_bond_atom_site_label_1
_geom_bond_atom_site_label_2
_geom_bond_distance
_geom_bond_site_symmetry_2
_geom_bond_publ_flag
Br1 C1 1.864(10) . ?
Br11 C10 1.797(11) . ?
C1 C6 1.365(14) . ?
C1 N2 1.379(12) . ?
C1 C2 1.379(12) . ?
C2 C3 1.406(16) . ?
C2 H2 0.9500 . ?
N2 C3 1.406(16) . ?
C3 C4 1.363(19) . ?
C3 H3 0.9500 . ?
C4 C5 1.383(14) . ?
C4 H4 0.9500 . ?
C5 C6 1.392(13) . ?
C5 H5 0.9500 . ?
C6 C7 1.511(11) . ?
C7 O8 1.220(11) . ?
C7 C9 1.492(12) . ?
C9 C14 1.390(13) . ?
C9 C10 1.397(13) . ?
C10 C11 1.346(13) . ?
C10 N11 1.346(13) . ?
N11 C12 1.362(15) . ?
C11 C12 1.362(15) . ?
C11 H11 0.9500 . ?
C12 C13 1.377(16) . ?
C12 H12 0.9500 . ?
C13 C14 1.379(14) . ?
C13 H13 0.9500 . ?
C14 H14 0.9500 . ?
Br2 C21 1.874(10) . ?
Br12 C30 1.839(11) . ?
C21 N22 1.364(13) . ?
C21 C22 1.364(13) . ?
C21 C26 1.370(14) . ?
C22 C23 1.401(15) . ?
C22 H22 0.9500 . ?
N22 C23 1.401(15) . ?
C23 C24 1.360(19) . ?
C23 H23 0.9500 . ?
C24 C25 1.363(14) . ?
C24 H24 0.9500 . ?
C25 C26 1.375(12) . ?
C25 H25 0.9500 . ?
C26 C27 1.502(12) . ?
C27 O28 1.217(10) . ?
C27 C29 1.485(13) . ?
C29 C34 1.359(12) . ?
C29 C30 1.404(13) . ?
C30 C31 1.334(13) . ?
C30 N31 1.334(13) . ?
N31 C32 1.318(14) . ?
C31 C32 1.318(14) . ?
C31 H31 0.9500 . ?
C32 C33 1.361(14) . ?
C32 H32 0.9500 . ?
C33 C34 1.405(13) . ?
C33 H33 0.9500 . ?
C34 H34 0.9500 . ?

loop_
_geom_torsion_atom_site_label_1
_geom_torsion_atom_site_label_2
_geom_torsion_atom_site_label_3
_geom_torsion_atom_site_label_4
_geom_torsion
_geom_torsion_site_symmetry_1
_geom_torsion_site_symmetry_2
_geom_torsion_site_symmetry_3
_geom_torsion_site_symmetry_4
_geom_torsion_publ_flag
C6 C1 C2 C3 -1.3(14) . . . . ?
Br1 C1 C2 C3 -177.4(7) . . . . ?
C6 C1 N2 C3 -1.3(14) . . . . ?
Br1 C1 N2 C3 -177.4(7) . . . . ?
C1 C2 C3 C4 3.7(16) . . . . ?
C1 N2 C3 C4 3.7(16) . . . . ?
C2 C3 C4 C5 -3.0(17) . . . . ?
N2 C3 C4 C5 -3.0(17) . . . . ?
C3 C4 C5 C6 -0.1(16) . . . . ?
N2 C1 C6 C5 -1.6(14) . . . . ?
C2 C1 C6 C5 -1.6(14) . . . . ?
Br1 C1 C6 C5 174.4(7) . . . . ?
N2 C1 C6 C7 -179.5(9) . . . . ?
C2 C1 C6 C7 -179.5(9) . . . . ?
Br1 C1 C6 C7 -3.5(13) . . . . ?
C4 C5 C6 C1 2.3(14) . . . . ?
C4 C5 C6 C7 -179.7(9) . . . . ?
C1 C6 C7 O8 134.3(10) . . . . ?
C5 C6 C7 O8 -43.6(12) . . . . ?
C1 C6 C7 C9 -50.4(13) . . . . ?
C5 C6 C7 C9 131.7(9) . . . . ?
O8 C7 C9 C14 129.6(12) . . . . ?
C6 C7 C9 C14 -45.5(14) . . . . ?
O8 C7 C9 C10 -44.4(16) . . . . ?
C6 C7 C9 C10 140.4(10) . . . . ?
C14 C9 C10 C11 0.2(18) . . . . ?
C7 C9 C10 C11 174.3(11) . . . . ?
C14 C9 C10 N11 0.2(18) . . . . ?
C7 C9 C10 N11 174.3(11) . . . . ?
C14 C9 C10 Br11 174.3(10) . . . . ?
C7 C9 C10 Br11 -11.6(16) . . . . ?
C9 C10 N11 C12 -0.6(18) . . . . ?
Br11 C10 N11 C12 -175.0(8) . . . . ?
C9 C10 C11 C12 -0.6(18) . . . . ?
Br11 C10 C11 C12 -175.0(8) . . . . ?
C10 C11 C12 C13 1.3(17) . . . . ?
C10 N11 C12 C13 1.3(17) . . . . ?
C11 C12 C13 C14 -1.6(19) . . . . ?
N11 C12 C13 C14 -1.6(19) . . . . ?
C12 C13 C14 C9 1(2) . . . . ?
C10 C9 C14 C13 -0.6(19) . . . . ?
C7 C9 C14 C13 -175.0(12) . . . . ?
C26 C21 C22 C23 3.0(15) . . . . ?
Br2 C21 C22 C23 177.5(7) . . . . ?
C26 C21 N22 C23 3.0(15) . . . . ?
Br2 C21 N22 C23 177.5(7) . . . . ?
C21 C22 C23 C24 -4.8(15) . . . . ?
C21 N22 C23 C24 -4.8(15) . . . . ?
C22 C23 C24 C25 2.9(16) . . . . ?
N22 C23 C24 C25 2.9(16) . . . . ?
C23 C24 C25 C26 1.0(14) . . . . ?
N22 C21 C26 C25 0.7(14) . . . . ?
C22 C21 C26 C25 0.7(14) . . . . ?
Br2 C21 C26 C25 -173.6(7) . . . . ?
N22 C21 C26 C27 177.6(9) . . . . ?
C22 C21 C26 C27 177.6(9) . . . . ?
Br2 C21 C26 C27 3.2(12) . . . . ?
C24 C25 C26 C21 -2.8(13) . . . . ?
C24 C25 C26 C27 -179.8(8) . . . . ?
C21 C26 C27 O28 -131.1(10) . . . . ?
C25 C26 C27 O28 45.7(12) . . . . ?
C21 C26 C27 C29 53.9(12) . . . . ?
C25 C26 C27 C29 -129.3(9) . . . . ?
O28 C27 C29 C34 -133.8(11) . . . . ?
C26 C27 C29 C34 41.0(14) . . . . ?
O28 C27 C29 C30 43.0(15) . . . . ?
C26 C27 C29 C30 -142.1(10) . . . . ?
C34 C29 C30 C31 0.6(18) . . . . ?
C27 C29 C30 C31 -176.3(11) . . . . ?
C34 C29 C30 N31 0.6(18) . . . . ?
C27 C29 C30 N31 -176.3(11) . . . . ?
C34 C29 C30 Br12 -176.4(10) . . . . ?
C27 C29 C30 Br12 6.7(15) . . . . ?
C29 C30 N31 C32 0.6(19) . . . . ?
Br12 C30 N31 C32 177.7(8) . . . . ?
C29 C30 C31 C32 0.6(19) . . . . ?
Br12 C30 C31 C32 177.7(8) . . . . ?
C30 C31 C32 C33 -1.0(18) . . . . ?
C30 N31 C32 C33 -1.0(18) . . . . ?
C31 C32 C33 C34 0.1(19) . . . . ?
N31 C32 C33 C34 0.1(19) . . . . ?
C30 C29 C34 C33 -1.5(18) . . . . ?
C27 C29 C34 C33 175.6(11) . . . . ?
C32 C33 C34 C29 1(2) . . . . ?
